data_2215547
loop_
_publ_author_name
'Hong Jiang'
'Chunmei Li'
'Longji Cao'
'Dianxiang Zhou'

_publ_section_title
;8-(4-Fluorophenyl)-11,11-dimethyl-5,9-dioxo-6,8,9,10,11,12-hexahydro-5<i>H</i>-quinolino[1,2-<i>a</i>]quinazoline-7-carbonitrile
 dimethylformamide solvate
;
_journal_coeditor_code HK2326
_journal_issue 10
_journal_name_full 'Acta Crystallographica Section E'
_journal_page_first o4133
_journal_page_last o4133
_journal_paper_doi 10.1107/S1600536807045643
_journal_volume 63
_journal_year 2007
_chemical_formula_iupac 'C25 H20 F N3 O2, C3 H7 N O'
_chemical_formula_moiety 'C25 H20 F N3 O2, C3 H7 N O'
_chemical_formula_sum 'C28 H27 F N4 O3'
_chemical_formula_weight 486.54
_chemical_melting_point 534.5(5)
_chemical_name_systematic
;
8-(4-fluorophenyl)-11,11-dimethyl-5,9-dioxo-6,8,9,10,11,12-hexahydro-5H-
quinolino[1,2-a]quinazoline-7-carbonitrile dimethylformamide solvate
;
_space_group_IT_number 15
_symmetry_cell_setting monoclinic
_symmetry_space_group_name_Hall '-C 2yc'
_symmetry_space_group_name_H-M 'C 1 2/c 1'
_atom_sites_solution_hydrogens geom
_atom_sites_solution_primary direct
_atom_sites_solution_secondary difmap
_cell_angle_alpha 90.00
_cell_angle_beta 103.122(6)
_cell_angle_gamma 90.00
_cell_formula_units_Z 8
_cell_length_a 36.140(15)
_cell_length_b 11.701(5)
_cell_length_c 11.780(5)
_cell_measurement_reflns_used 1017
_cell_measurement_temperature 298(2)
_cell_measurement_theta_max 19.707
_cell_measurement_theta_min 2.459
_cell_volume 4851(4)
_computing_cell_refinement 'SAINT (Bruker, 1999)'
_computing_data_collection 'SMART (Bruker, 1998)'
_computing_data_reduction 'SAINT (Bruker, 1999)'
_computing_molecular_graphics 'SHELXTL (Bruker, 1999)'
_computing_publication_material 'SHELXTL (Bruker, 1999)'
_computing_structure_refinement 'SHELXL97 (Sheldrick, 1997)'
_computing_structure_solution 'SHELXS97 (Sheldrick, 1997)'
_diffrn_ambient_temperature 298(2)
_diffrn_measured_fraction_theta_full 0.999
_diffrn_measured_fraction_theta_max 0.999
_diffrn_measurement_device_type 'Bruker SMART CCD area-detector'
_diffrn_measurement_method '\f and \w'
_diffrn_radiation_monochromator graphite
_diffrn_radiation_source 'fine-focus sealed tube'
_diffrn_radiation_type MoK\a
_diffrn_radiation_wavelength 0.71073
_diffrn_reflns_av_R_equivalents 0.1147
_diffrn_reflns_av_sigmaI/netI 0.1605
_diffrn_reflns_limit_h_max 42
_diffrn_reflns_limit_h_min -42
_diffrn_reflns_limit_k_max 13
_diffrn_reflns_limit_k_min -8
_diffrn_reflns_limit_l_max 13
_diffrn_reflns_limit_l_min -14
_diffrn_reflns_number 12335
_diffrn_reflns_theta_full 25.01
_diffrn_reflns_theta_max 25.01
_diffrn_reflns_theta_min 1.83
_exptl_absorpt_coefficient_mu 0.093
_exptl_absorpt_correction_T_max 0.9907
_exptl_absorpt_correction_T_min 0.9761
_exptl_absorpt_correction_type multi-scan
_exptl_absorpt_process_details '(SADABS; Sheldrick, 1996)'
_exptl_crystal_colour colorless
_exptl_crystal_density_diffrn 1.332
_exptl_crystal_density_method 'not measured'
_exptl_crystal_description block
_exptl_crystal_F_000 2048
_exptl_crystal_size_max 0.26
_exptl_crystal_size_mid 0.13
_exptl_crystal_size_min 0.10
_refine_diff_density_max 0.284
_refine_diff_density_min -0.264
_refine_ls_extinction_method none
_refine_ls_goodness_of_fit_ref 0.999
_refine_ls_hydrogen_treatment constr
_refine_ls_matrix_type full
_refine_ls_number_parameters 325
_refine_ls_number_reflns 4262
_refine_ls_number_restraints 0
_refine_ls_restrained_S_all 0.999
_refine_ls_R_factor_all 0.1940
_refine_ls_R_factor_gt 0.0638
_refine_ls_shift/su_max 0.000
_refine_ls_shift/su_mean 0.000
_refine_ls_structure_factor_coef Fsqd
_refine_ls_weighting_details 'calc w=1/[\s^2^(Fo^2^)+(0.0618P)^2^] where P=(Fo^2^+2Fc^2^)/3'
_refine_ls_weighting_scheme calc
_refine_ls_wR_factor_gt 0.1374
_refine_ls_wR_factor_ref 0.1905
_reflns_number_gt 1649
_reflns_number_total 4262
_reflns_threshold_expression I>2\s(I)
_cod_data_source_file hk2326.cif
_cod_data_source_block I
_cod_depositor_comments
;
The following automatic conversions were performed:

'_chemical_melting_point' value '534-535' was changed to '534.5(5)' -
the average value was taken and precision was estimated.

Automatic conversion script
Id: cif_fix_values 1646 2011-03-28 12:23:43Z adriana 

The following automatic conversions were performed:

'_chemical_melting_point' value '534-535' was changed to '534.5(5)' -
the average value was taken and precision was estimated.

Automatic conversion script
Id: cif_fix_values 1715 2011-07-08 13:25:40Z adriana 
;
_cod_original_sg_symbol_H-M 'C 2/c'
_cod_database_code 2215547
_cod_database_fobs_code 2215547

loop_
_symmetry_equiv_pos_as_xyz
'x, y, z'
'-x, y, -z+1/2'
'x+1/2, y+1/2, z'
'-x+1/2, y+1/2, -z+1/2'
'-x, -y, -z'
'x, -y, z-1/2'
'-x+1/2, -y+1/2, -z'
'x+1/2, -y+1/2, z-1/2'

loop_
_atom_site_type_symbol
_atom_site_label
_atom_site_fract_x
_atom_site_fract_y
_atom_site_fract_z
_atom_site_U_iso_or_equiv
_atom_site_adp_type
_atom_site_calc_flag
_atom_site_refinement_flags
_atom_site_occupancy
F F1 0.22422(9) 0.2184(3) 0.3860(3) 0.0876(12) Uani d . 1
N N1 0.11112(9) 0.6953(3) 0.4752(3) 0.0286(9) Uani d . 1
N N2 0.05613(10) 0.6431(3) 0.3357(3) 0.0343(10) Uani d . 1
H H2 0.0453 0.6303 0.2639 0.041 Uiso calc R 1
N N3 0.09081(13) 0.6056(4) 0.0661(4) 0.0578(13) Uani d . 1
N N4 0.04876(14) 0.9481(5) 0.0533(5) 0.0693(15) Uani d . 1
O O1 0.22506(9) 0.7939(3) 0.3657(3) 0.0506(10) Uani d . 1
O O2 -0.00121(9) 0.6344(3) 0.3816(3) 0.0513(10) Uani d . 1
O O3 0.04920(14) 1.0979(4) -0.0674(4) 0.0983(17) Uani d . 1
C C1 0.09488(12) 0.6598(4) 0.3608(4) 0.0291(11) Uani d . 1
C C2 0.11659(12) 0.6478(4) 0.2838(3) 0.0284(11) Uani d . 1
C C3 0.15981(12) 0.6583(4) 0.3207(4) 0.0338(12) Uani d . 1
H H3 0.1682 0.6927 0.2550 0.041 Uiso calc R 1
C C4 0.16847(12) 0.7426(4) 0.4186(4) 0.0300(11) Uani d . 1
C C5 0.20306(13) 0.8133(4) 0.4277(4) 0.0371(12) Uani d . 1
C C6 0.20967(13) 0.9095(4) 0.5141(4) 0.0442(14) Uani d . 1
H H6A 0.2222 0.9716 0.4831 0.053 Uiso calc R 1
H H6B 0.2267 0.8834 0.5854 0.053 Uiso calc R 1
C C7 0.17301(13) 0.9552(4) 0.5435(4) 0.0391(13) Uani d . 1
C C8 0.15274(13) 0.8525(4) 0.5815(4) 0.0380(12) Uani d . 1
H H8A 0.1680 0.8226 0.6539 0.046 Uiso calc R 1
H H8B 0.1286 0.8772 0.5960 0.046 Uiso calc R 1
C C9 0.14575(12) 0.7590(4) 0.4918(4) 0.0284(11) Uani d . 1
C C10 0.03298(13) 0.6450(4) 0.4133(4) 0.0352(12) Uani d . 1
C C11 0.05287(12) 0.6541(4) 0.5351(4) 0.0306(11) Uani d . 1
C C12 0.09173(12) 0.6765(4) 0.5647(4) 0.0284(11) Uani d . 1
C C13 0.11082(13) 0.6742(4) 0.6823(4) 0.0382(13) Uani d . 1
H H13 0.1370 0.6849 0.7035 0.046 Uiso calc R 1
C C14 0.09043(14) 0.6560(4) 0.7664(4) 0.0454(14) Uani d . 1
H H14 0.1029 0.6564 0.8447 0.055 Uiso calc R 1
C C15 0.05194(14) 0.6373(4) 0.7363(4) 0.0488(14) Uani d . 1
H H15 0.0385 0.6268 0.7941 0.059 Uiso calc R 1
C C16 0.03329(13) 0.6341(4) 0.6207(4) 0.0424(13) Uani d . 1
H H16 0.0074 0.6184 0.6003 0.051 Uiso calc R 1
C C17 0.10108(13) 0.6233(4) 0.1636(4) 0.0351(12) Uani d . 1
C C18 0.17897(12) 0.5425(4) 0.3426(4) 0.0352(12) Uani d . 1
C C19 0.17453(14) 0.4746(4) 0.4351(4) 0.0460(14) Uani d . 1
H H19 0.1610 0.5025 0.4875 0.055 Uiso calc R 1
C C20 0.18988(15) 0.3666(5) 0.4502(5) 0.0580(16) Uani d . 1
H H20 0.1865 0.3211 0.5118 0.070 Uiso calc R 1
C C21 0.20995(15) 0.3276(5) 0.3744(5) 0.0522(15) Uani d . 1
C C22 0.21558(13) 0.3911(5) 0.2825(5) 0.0525(16) Uani d . 1
H H22 0.2293 0.3625 0.2310 0.063 Uiso calc R 1
C C23 0.20018(13) 0.4988(5) 0.2691(4) 0.0433(14) Uani d . 1
H H23 0.2042 0.5440 0.2081 0.052 Uiso calc R 1
C C24 0.18274(15) 1.0405(5) 0.6442(5) 0.0620(17) Uani d . 1
H H24A 0.1956 1.1052 0.6208 0.093 Uiso calc R 1
H H24B 0.1990 1.0045 0.7104 0.093 Uiso calc R 1
H H24C 0.1598 1.0655 0.6646 0.093 Uiso calc R 1
C C25 0.14790(15) 1.0147(4) 0.4378(5) 0.0600(16) Uani d . 1
H H25A 0.1614 1.0783 0.4152 0.090 Uiso calc R 1
H H25B 0.1251 1.0416 0.4578 0.090 Uiso calc R 1
H H25C 0.1415 0.9616 0.3743 0.090 Uiso calc R 1
C C26 0.05002(18) 1.0573(6) 0.0287(7) 0.079(2) Uani d . 1
H H26 0.0517 1.1085 0.0900 0.095 Uiso calc R 1
C C27 0.0441(2) 0.8640(6) -0.0401(6) 0.105(3) Uani d . 1
H H27A 0.0433 0.7888 -0.0082 0.158 Uiso calc R 1
H H27B 0.0650 0.8694 -0.0775 0.158 Uiso calc R 1
H H27C 0.0207 0.8785 -0.0961 0.158 Uiso calc R 1
C C28 0.0502(2) 0.9086(7) 0.1701(6) 0.120(3) Uani d . 1
H H28A 0.0484 0.8268 0.1701 0.181 Uiso calc R 1
H H28B 0.0295 0.9410 0.1976 0.181 Uiso calc R 1
H H28C 0.0738 0.9317 0.2203 0.181 Uiso calc R 1

loop_
_atom_site_aniso_label
_atom_site_aniso_U_11
_atom_site_aniso_U_22
_atom_site_aniso_U_33
_atom_site_aniso_U_12
_atom_site_aniso_U_13
_atom_site_aniso_U_23
F1 0.081(3) 0.059(2) 0.112(3) 0.032(2) -0.003(2) -0.017(2)
N1 0.026(2) 0.035(2) 0.025(2) -0.0005(19) 0.0064(17) -0.0030(18)
N2 0.029(2) 0.043(3) 0.028(2) -0.003(2) -0.0001(18) -0.0034(19)
N3 0.070(3) 0.062(3) 0.038(3) 0.002(3) 0.006(2) 0.000(3)
N4 0.081(4) 0.047(3) 0.079(4) -0.003(3) 0.015(3) 0.006(3)
O1 0.039(2) 0.061(3) 0.058(2) -0.0024(19) 0.0240(18) 0.0025(19)
O2 0.027(2) 0.075(3) 0.049(2) -0.0054(19) 0.0022(16) 0.0020(19)
O3 0.143(5) 0.073(3) 0.082(3) -0.013(3) 0.032(3) 0.011(3)
C1 0.026(3) 0.031(3) 0.027(3) -0.002(2) -0.001(2) -0.001(2)
C2 0.031(3) 0.031(3) 0.023(3) 0.003(2) 0.005(2) -0.001(2)
C3 0.035(3) 0.038(3) 0.032(3) 0.000(2) 0.016(2) 0.002(2)
C4 0.025(3) 0.034(3) 0.031(3) -0.001(2) 0.008(2) 0.001(2)
C5 0.028(3) 0.042(3) 0.040(3) 0.004(3) 0.004(2) 0.006(3)
C6 0.033(3) 0.047(4) 0.052(3) -0.007(3) 0.007(2) 0.005(3)
C7 0.038(3) 0.036(3) 0.043(3) -0.007(3) 0.010(2) -0.004(3)
C8 0.032(3) 0.045(3) 0.037(3) -0.003(3) 0.010(2) -0.006(3)
C9 0.025(3) 0.029(3) 0.030(3) 0.002(2) 0.004(2) 0.003(2)
C10 0.027(3) 0.036(3) 0.042(3) -0.004(2) 0.006(2) 0.002(2)
C11 0.028(3) 0.032(3) 0.035(3) 0.001(2) 0.012(2) 0.003(2)
C12 0.030(3) 0.026(3) 0.032(3) 0.003(2) 0.010(2) -0.001(2)
C13 0.030(3) 0.046(3) 0.036(3) -0.004(2) 0.003(2) 0.003(3)
C14 0.048(3) 0.057(4) 0.031(3) 0.001(3) 0.009(3) 0.001(3)
C15 0.045(3) 0.061(4) 0.046(3) 0.002(3) 0.022(3) 0.003(3)
C16 0.030(3) 0.049(4) 0.051(3) -0.003(3) 0.014(3) 0.005(3)
C17 0.037(3) 0.039(3) 0.029(3) 0.006(2) 0.007(2) 0.000(3)
C18 0.027(3) 0.048(3) 0.031(3) 0.005(3) 0.007(2) -0.007(3)
C19 0.052(4) 0.048(4) 0.039(3) 0.014(3) 0.014(3) -0.003(3)
C20 0.068(4) 0.053(4) 0.049(4) 0.025(3) 0.005(3) 0.005(3)
C21 0.046(3) 0.037(4) 0.066(4) 0.019(3) -0.005(3) -0.015(3)
C22 0.030(3) 0.060(4) 0.068(4) 0.004(3) 0.011(3) -0.028(3)
C23 0.030(3) 0.055(4) 0.044(3) 0.000(3) 0.007(2) -0.013(3)
C24 0.059(4) 0.057(4) 0.073(4) -0.020(3) 0.022(3) -0.028(3)
C25 0.064(4) 0.042(4) 0.073(4) 0.000(3) 0.014(3) 0.005(3)
C26 0.078(5) 0.064(5) 0.094(6) 0.005(4) 0.016(4) 0.004(5)
C27 0.121(6) 0.072(5) 0.127(6) -0.018(5) 0.036(5) -0.027(5)
C28 0.153(8) 0.114(7) 0.090(6) -0.001(6) 0.019(5) 0.043(5)

loop_
_atom_type_symbol
_atom_type_description
_atom_type_scat_dispersion_real
_atom_type_scat_dispersion_imag
_atom_type_scat_source
C C 0.0033 0.0016 'International Tables Vol C Tables 4.2.6.8 and 6.1.1.4'
H H 0.0000 0.0000 'International Tables Vol C Tables 4.2.6.8 and 6.1.1.4'
N N 0.0061 0.0033 'International Tables Vol C Tables 4.2.6.8 and 6.1.1.4'
O O 0.0106 0.0060 'International Tables Vol C Tables 4.2.6.8 and 6.1.1.4'
F F 0.0171 0.0103 'International Tables Vol C Tables 4.2.6.8 and 6.1.1.4'

loop_
_geom_angle_atom_site_label_1
_geom_angle_atom_site_label_2
_geom_angle_atom_site_label_3
_geom_angle
C1 N1 C12 120.0(4)
C1 N1 C9 116.6(3)
C12 N1 C9 123.1(3)
C10 N2 C1 126.7(4)
C10 N2 H2 116.6
C1 N2 H2 116.6
C26 N4 C28 121.8(6)
C26 N4 C27 119.6(6)
C28 N4 C27 118.5(6)
C2 C1 N2 124.4(4)
C2 C1 N1 120.1(4)
N2 C1 N1 115.5(4)
C1 C2 C17 122.4(4)
C1 C2 C3 121.2(4)
C17 C2 C3 116.4(4)
C4 C3 C18 116.8(4)
C4 C3 C2 107.1(4)
C18 C3 C2 112.0(4)
C4 C3 H3 106.8
C18 C3 H3 106.8
C2 C3 H3 106.8
C9 C4 C5 120.4(4)
C9 C4 C3 122.8(4)
C5 C4 C3 116.7(4)
O1 C5 C4 120.5(5)
O1 C5 C6 121.5(4)
C4 C5 C6 118.0(4)
C5 C6 C7 113.6(4)
C5 C6 H6A 108.8
C7 C6 H6A 108.8
C5 C6 H6B 108.8
C7 C6 H6B 108.8
H6A C6 H6B 107.7
C8 C7 C24 109.1(4)
C8 C7 C25 111.2(4)
C24 C7 C25 108.8(4)
C8 C7 C6 106.7(4)
C24 C7 C6 110.1(4)
C25 C7 C6 110.9(4)
C9 C8 C7 112.5(4)
C9 C8 H8A 109.1
C7 C8 H8A 109.1
C9 C8 H8B 109.1
C7 C8 H8B 109.1
H8A C8 H8B 107.8
C4 C9 N1 119.0(4)
C4 C9 C8 122.0(4)
N1 C9 C8 118.6(4)
O2 C10 N2 121.7(4)
O2 C10 C11 123.5(4)
N2 C10 C11 114.7(4)
C16 C11 C12 120.3(4)
C16 C11 C10 119.2(4)
C12 C11 C10 120.3(4)
C11 C12 C13 119.1(4)
C11 C12 N1 119.1(4)
C13 C12 N1 121.7(4)
C14 C13 C12 119.4(4)
C14 C13 H13 120.3
C12 C13 H13 120.3
C15 C14 C13 121.0(4)
C15 C14 H14 119.5
C13 C14 H14 119.5
C14 C15 C16 120.0(5)
C14 C15 H15 120.0
C16 C15 H15 120.0
C15 C16 C11 120.2(5)
C15 C16 H16 119.9
C11 C16 H16 119.9
N3 C17 C2 175.7(5)
C23 C18 C19 117.4(5)
C23 C18 C3 121.5(4)
C19 C18 C3 121.0(4)
C20 C19 C18 120.9(5)
C20 C19 H19 119.6
C18 C19 H19 119.6
C21 C20 C19 119.0(5)
C21 C20 H20 120.5
C19 C20 H20 120.5
C20 C21 C22 122.6(5)
C20 C21 F1 119.6(6)
C22 C21 F1 117.7(5)
C21 C22 C23 117.5(5)
C21 C22 H22 121.3
C23 C22 H22 121.3
C22 C23 C18 122.5(5)
C22 C23 H23 118.7
C18 C23 H23 118.7
C7 C24 H24A 109.5
C7 C24 H24B 109.5
H24A C24 H24B 109.5
C7 C24 H24C 109.5
H24A C24 H24C 109.5
H24B C24 H24C 109.5
C7 C25 H25A 109.5
C7 C25 H25B 109.5
H25A C25 H25B 109.5
C7 C25 H25C 109.5
H25A C25 H25C 109.5
H25B C25 H25C 109.5
O3 C26 N4 126.0(7)
O3 C26 H26 117.0
N4 C26 H26 117.0
N4 C27 H27A 109.5
N4 C27 H27B 109.5
H27A C27 H27B 109.5
N4 C27 H27C 109.5
H27A C27 H27C 109.5
H27B C27 H27C 109.5
N4 C28 H28A 109.5
N4 C28 H28B 109.5
H28A C28 H28B 109.5
N4 C28 H28C 109.5
H28A C28 H28C 109.5
H28B C28 H28C 109.5

loop_
_geom_bond_atom_site_label_1
_geom_bond_atom_site_label_2
_geom_bond_distance
F1 C21 1.373(6)
N1 C1 1.404(5)
N1 C12 1.409(5)
N1 C9 1.431(5)
N2 C10 1.372(5)
N2 C1 1.378(5)
N2 H2 0.8600
N3 C17 1.144(5)
N4 C26 1.313(7)
N4 C28 1.441(7)
N4 C27 1.457(7)
O1 C5 1.218(5)
O2 C10 1.213(5)
O3 C26 1.221(7)
C1 C2 1.335(6)
C2 C17 1.428(6)
C2 C3 1.528(6)
C3 C4 1.496(6)
C3 C18 1.516(6)
C3 H3 0.9800
C4 C9 1.333(5)
C4 C5 1.482(6)
C5 C6 1.500(6)
C6 C7 1.539(6)
C6 H6A 0.9700
C6 H6B 0.9700
C7 C8 1.526(6)
C7 C24 1.530(6)
C7 C25 1.532(6)
C8 C9 1.502(6)
C8 H8A 0.9700
C8 H8B 0.9700
C10 C11 1.455(6)
C11 C16 1.377(6)
C11 C12 1.393(6)
C12 C13 1.401(6)
C13 C14 1.379(6)
C13 H13 0.9300
C14 C15 1.373(6)
C14 H14 0.9300
C15 C16 1.377(6)
C15 H15 0.9300
C16 H16 0.9300
C18 C23 1.379(6)
C18 C19 1.387(6)
C19 C20 1.376(7)
C19 H19 0.9300
C20 C21 1.352(7)
C20 H20 0.9300
C21 C22 1.366(7)
C22 C23 1.372(7)
C22 H22 0.9300
C23 H23 0.9300
C24 H24A 0.9600
C24 H24B 0.9600
C24 H24C 0.9600
C25 H25A 0.9600
C25 H25B 0.9600
C25 H25C 0.9600
C26 H26 0.9300
C27 H27A 0.9600
C27 H27B 0.9600
C27 H27C 0.9600
C28 H28A 0.9600
C28 H28B 0.9600
C28 H28C 0.9600

loop_
_geom_hbond_atom_site_label_D
_geom_hbond_atom_site_label_H
_geom_hbond_atom_site_label_A
_geom_hbond_site_symmetry_A
_geom_hbond_distance_DH
_geom_hbond_distance_HA
_geom_hbond_distance_DA
_geom_hbond_angle_DHA
_geom_hbond_publ_flag
N2 H2 O2 2_555 0.86 2.06 2.8628(3) 155.00 yes
C22 H22 O1 6_545 0.93 2.35 3.2625(3) 168.00 yes

loop_
_geom_torsion_atom_site_label_1
_geom_torsion_atom_site_label_2
_geom_torsion_atom_site_label_3
_geom_torsion_atom_site_label_4
_geom_torsion
C10 N2 C1 C2 174.2(5)
C10 N2 C1 N1 -8.0(7)
C12 N1 C1 C2 -161.4(4)
C9 N1 C1 C2 24.1(6)
C12 N1 C1 N2 20.6(6)
C9 N1 C1 N2 -153.9(4)
N2 C1 C2 C17 4.3(7)
N1 C1 C2 C17 -173.5(4)
N2 C1 C2 C3 -174.9(4)
N1 C1 C2 C3 7.3(7)
C1 C2 C3 C4 -32.0(6)
C17 C2 C3 C4 148.8(4)
C1 C2 C3 C18 97.3(5)
C17 C2 C3 C18 -82.0(5)
C18 C3 C4 C9 -97.6(5)
C2 C3 C4 C9 28.9(6)
C18 C3 C4 C5 85.6(5)
C2 C3 C4 C5 -148.0(4)
C9 C4 C5 O1 175.5(4)
C3 C4 C5 O1 -7.6(6)
C9 C4 C5 C6 -5.2(6)
C3 C4 C5 C6 171.6(4)
O1 C5 C6 C7 154.2(4)
C4 C5 C6 C7 -25.0(6)
C5 C6 C7 C8 53.6(5)
C5 C6 C7 C24 171.9(4)
C5 C6 C7 C25 -67.6(5)
C24 C7 C8 C9 -174.1(4)
C25 C7 C8 C9 65.9(5)
C6 C7 C8 C9 -55.2(5)
C5 C4 C9 N1 175.3(4)
C3 C4 C9 N1 -1.3(6)
C5 C4 C9 C8 3.3(7)
C3 C4 C9 C8 -173.4(4)
C1 N1 C9 C4 -27.4(6)
C12 N1 C9 C4 158.3(4)
C1 N1 C9 C8 144.9(4)
C12 N1 C9 C8 -29.4(6)
C7 C8 C9 C4 28.8(6)
C7 C8 C9 N1 -143.2(4)
C1 N2 C10 O2 176.6(4)
C1 N2 C10 C11 -6.6(7)
O2 C10 C11 C16 9.4(8)
N2 C10 C11 C16 -167.3(4)
O2 C10 C11 C12 -174.1(5)
N2 C10 C11 C12 9.2(6)
C16 C11 C12 C13 2.3(7)
C10 C11 C12 C13 -174.1(4)
C16 C11 C12 N1 179.3(4)
C10 C11 C12 N1 2.8(7)
C1 N1 C12 C11 -18.4(6)
C9 N1 C12 C11 155.7(4)
C1 N1 C12 C13 158.4(4)
C9 N1 C12 C13 -27.4(6)
C11 C12 C13 C14 -3.4(7)
N1 C12 C13 C14 179.7(4)
C12 C13 C14 C15 1.6(8)
C13 C14 C15 C16 1.4(8)
C14 C15 C16 C11 -2.5(8)
C12 C11 C16 C15 0.7(7)
C10 C11 C16 C15 177.1(5)
C4 C3 C18 C23 -125.8(5)
C2 C3 C18 C23 110.3(5)
C4 C3 C18 C19 56.8(6)
C2 C3 C18 C19 -67.1(5)
C23 C18 C19 C20 -1.8(7)
C3 C18 C19 C20 175.7(4)
C18 C19 C20 C21 0.9(8)
C19 C20 C21 C22 -0.2(8)
C19 C20 C21 F1 -177.6(5)
C20 C21 C22 C23 0.4(8)
F1 C21 C22 C23 177.9(4)
C21 C22 C23 C18 -1.4(7)
C19 C18 C23 C22 2.1(7)
C3 C18 C23 C22 -175.4(4)
C28 N4 C26 O3 179.5(7)
C27 N4 C26 O3 -3.3(11)
